data_7203666
loop_
_publ_author_name
'Ashmore, Jason'
'Bishop, Roger'
'Craig, Donald C.'
'Scudder, Marcia L.'

_publ_section_title
;
 Inclusion of polyhalomethanes by a tetrahalogenated diquinoline host
;
_journal_issue 12
_journal_name_full CrystEngComm
_journal_page_first 923
_journal_paper_doi 10.1039/b613537d
_journal_volume 8
_journal_year 2006
_chemical_formula_moiety 'C35 H24 Cl2 N2'
_chemical_formula_sum 'C35 H24 Cl2 N2'
_chemical_formula_weight 543.5
_space_group_IT_number 4
_symmetry_cell_setting monoclinic
_symmetry_space_group_name_Hall 'P 2yb'
_symmetry_space_group_name_H-M 'P 1 21 1'
_atom_type_scat_source 'International Tables for X-ray Crystallography, Vol. IV'
_audit_creation_method 'RAELSPUB and manual entry'
_cell_angle_alpha 90
_cell_angle_beta 98.41(1)
_cell_angle_gamma 90
_cell_formula_units_Z 2
_cell_length_a 10.383(3)
_cell_length_b 9.893(1)
_cell_length_c 13.212(3)
_cell_measurement_reflns_used 10
_cell_measurement_temperature 294
_cell_measurement_theta_max 11
_cell_measurement_theta_min 10
_cell_volume 1342.5(5)
_computing_cell_refinement 'CAD4 Version 5.0, 1989'
_computing_data_collection 'CAD4 Version 5.0, 1989'
_computing_data_reduction 'Local program'
_computing_molecular_graphics 'ORTEP-II, (Johnson, 1976)'
_computing_publication_material 'Local programs'
_computing_structure_refinement 'RAELS, (Rae, 1989)'
_computing_structure_solution 'SIR92 (Altomare et al, 1994)'
_diffrn_measurement_device_type 'Nonius CAD-4'
_diffrn_measurement_method \w--2\q
_diffrn_radiation_type 'Mo K\a'
_diffrn_radiation_wavelength 0.71073
_diffrn_reflns_av_R_equivalents 0.009
_diffrn_reflns_limit_h_max 11
_diffrn_reflns_limit_h_min -11
_diffrn_reflns_limit_k_max 11
_diffrn_reflns_limit_k_min 0
_diffrn_reflns_limit_l_max 15
_diffrn_reflns_limit_l_min 0
_diffrn_reflns_number 2347
_diffrn_reflns_theta_max 24
_diffrn_standards_decay_% 0
_diffrn_standards_interval_time 30min
_diffrn_standards_number 1
_exptl_absorpt_coefficient_mu 0.267
_exptl_absorpt_correction_T_max 0.97
_exptl_absorpt_correction_T_min 0.96
_exptl_absorpt_correction_type analytical
_exptl_absorpt_process_details '(DeMeulenaer & Tompa, 1965)'
_exptl_crystal_colour colourless
_exptl_crystal_density_diffrn 1.34
_exptl_crystal_density_method 'not measured'
_exptl_crystal_description prism
_exptl_crystal_F_000 564.0
_exptl_crystal_size_max 0.26
_exptl_crystal_size_mid 0.17
_exptl_crystal_size_min 0.10
_refine_diff_density_max 0.30
_refine_diff_density_min -0.37
_refine_ls_abs_structure_Flack 0.22(22)
_refine_ls_extinction_method none
_refine_ls_goodness_of_fit_ref 1.58
_refine_ls_hydrogen_treatment noref
_refine_ls_number_parameters 150
_refine_ls_number_reflns 1875
_refine_ls_R_factor_gt 0.042
_refine_ls_shift/su_max 0.003
_refine_ls_structure_factor_coef F
_refine_ls_weighting_details 'w = 1/[\s^2^(F) + 0.0004F^2^]'
_refine_ls_weighting_scheme calc
_refine_ls_wR_factor_ref 0.051
_reflns_number_gt 1875
_reflns_number_total 2243
_reflns_threshold_expression I>2\s(I)
_cod_data_source_file b613537d.txt
_cod_data_source_block DRB305
_cod_original_sg_symbol_H-M 'P 21'
_cod_database_code 7203666

loop_
_symmetry_equiv_pos_site_id
_symmetry_equiv_pos_as_xyz
1 x,y,z
2 -x,1/2+y,-z

loop_
_atom_site_label
_atom_site_fract_x
_atom_site_fract_y
_atom_site_fract_z
_atom_site_U_iso_or_equiv
_atom_site_adp_type
_atom_site_type_symbol
_atom_site_occupancy
Cl1 1.1769(2) 0.9378 -0.0938(1) 0.0734(4) Uani Cl 1.0
Cl2 0.4351(1) 0.0760(2) 0.2119(1) 0.0762(5) Uani Cl 1.0
N1 1.1465(3) 0.7419(5) 0.3214(3) 0.0454(5) Uani N 1.0
N2 0.9890(3) 0.2076(5) 0.3198(3) 0.0448(5) Uani N 1.0
C1 1.1370(4) 0.5703(6) 0.4480(3) 0.0490(8) Uani C 1.0
C2 1.1654(4) 0.6119(5) 0.3443(3) 0.0441(6) Uani C 1.0
C3 1.2092(4) 0.5175(5) 0.2754(3) 0.0436(5) Uani C 1.0
C4 1.2385(4) 0.3743(6) 0.3104(3) 0.0484(7) Uani C 1.0
C5 1.1724(4) 0.3342(6) 0.4021(3) 0.0492(9) Uani C 1.0
C6 1.0260(4) 0.3200(6) 0.3693(3) 0.0429(6) Uani C 1.0
C7 0.9385(4) 0.4231(6) 0.3916(3) 0.0409(6) Uani C 1.0
C8 0.9888(4) 0.5501(6) 0.4450(3) 0.0455(6) Uani C 1.0
C9 1.2034(4) 0.4384(7) 0.4860(3) 0.054(1) Uani C 1.0
C10 1.1633(4) 0.7854(5) 0.2263(3) 0.0446(4) Uani C 1.0
C11 1.1384(4) 0.9223(6) 0.2016(4) 0.0498(6) Uani C 1.0
C12 1.1444(4) 0.9690(6) 0.1052(4) 0.0528(8) Uani C 1.0
C13 1.1764(4) 0.8793(6) 0.0302(4) 0.0520(7) Uani C 1.0
C14 1.2054(4) 0.7464(6) 0.0513(3) 0.0484(4) Uani C 1.0
C15 1.1995(4) 0.6957(6) 0.1510(3) 0.0439(4) Uani C 1.0
C16 1.2257(4) 0.5589(6) 0.1791(3) 0.0441(4) Uani C 1.0
C17 0.8590(4) 0.1865(5) 0.2921(3) 0.0439(4) Uani C 1.0
C18 0.8195(4) 0.0640(6) 0.2418(3) 0.0512(5) Uani C 1.0
C19 0.6904(4) 0.0334(6) 0.2164(4) 0.0551(8) Uani C 1.0
C20 0.5980(4) 0.1239(6) 0.2430(4) 0.0518(7) Uani C 1.0
C21 0.6298(4) 0.2429(6) 0.2892(3) 0.0460(5) Uani C 1.0
C22 0.7637(4) 0.2770(5) 0.3157(3) 0.0417(5) Uani C 1.0
C23 0.8062(4) 0.4008(5) 0.3646(3) 0.0405(6) Uani C 1.0
C24 1.2713(3) 0.4634(5) 0.1036(3) 0.046(1) Uani C 1.0
C25 1.1823(3) 0.3863(5) 0.0401(3) 0.059(1) Uani C 1.0
C26 1.2238(5) 0.2927(5) -0.0257(3) 0.073(1) Uani C 1.0
C27 1.3550(4) 0.2756(5) -0.0283(3) 0.076(2) Uani C 1.0
C28 1.4447(4) 0.3519(6) 0.0346(3) 0.078(2) Uani C 1.0
C29 1.4027(3) 0.4454(5) 0.1003(3) 0.062(1) Uani C 1.0
C30 0.7091(3) 0.5023(5) 0.3887(2) 0.043(1) Uani C 1.0
C31 0.6588(4) 0.5971(5) 0.3167(3) 0.068(1) Uani C 1.0
C32 0.5630(4) 0.6860(5) 0.3368(4) 0.094(2) Uani C 1.0
C33 0.5169(4) 0.6805(5) 0.4294(3) 0.091(2) Uani C 1.0
C34 0.5663(4) 0.5864(5) 0.5018(3) 0.083(2) Uani C 1.0
C35 0.6621(4) 0.4977(5) 0.4814(3) 0.061(1) Uani C 1.0
HC1 1.1668 0.6437 0.4981 0.056 Uani H 1.0
H1C4 1.3348 0.3647 0.3299 0.055 Uani H 1.0
H2C4 1.2079 0.3119 0.2523 0.049 Uani H 1.0
HC5 1.2079 0.2449 0.4285 0.056 Uani H 1.0
H1C8 0.9694 0.5470 0.5169 0.052 Uani H 1.0
H2C8 0.9426 0.6288 0.4085 0.045 Uani H 1.0
H1C9 1.1697 0.4075 0.5493 0.059 Uani H 1.0
H2C9 1.2997 0.4522 0.5013 0.061 Uani H 1.0
HC11 1.1162 0.9859 0.2552 0.055 Uani H 1.0
HC12 1.1260 1.0662 0.0880 0.059 Uani H 1.0
HC14 1.2306 0.6856 -0.0030 0.052 Uani H 1.0
HC18 0.8867 -0.0010 0.2245 0.057 Uani H 1.0
HC19 0.6627 -0.0524 0.1794 0.064 Uani H 1.0
HC21 0.5604 0.3065 0.3047 0.048 Uani H 1.0
HC25 1.0870 0.3985 0.0419 0.074 Uani H 1.0
HC26 1.1588 0.2373 -0.0713 0.098 Uani H 1.0
HC27 1.3852 0.2079 -0.0759 0.094 Uani H 1.0
HC28 1.5399 0.3395 0.0328 0.107 Uani H 1.0
HC29 1.4680 0.5006 0.1459 0.079 Uani H 1.0
HC31 0.6920 0.6014 0.2494 0.090 Uani H 1.0
HC32 0.5271 0.7542 0.2843 0.137 Uani H 1.0
HC33 0.4476 0.7447 0.4441 0.119 Uani H 1.0
HC34 0.5330 0.5823 0.5690 0.116 Uani H 1.0
HC35 0.6978 0.4296 0.5340 0.081 Uani H 1.0

loop_
_atom_site_aniso_label
_atom_site_aniso_U_11
_atom_site_aniso_U_22
_atom_site_aniso_U_33
_atom_site_aniso_U_12
_atom_site_aniso_U_13
_atom_site_aniso_U_23
_atom_site_aniso_type_symbol
Cl1 0.108(1) 0.0555(8) 0.0599(8) -0.0012(8) 0.0246(7) 0.0056(7) Cl
Cl2 0.0477(7) 0.077(1) 0.100(1) -0.0144(7) -0.0005(6) -0.0200(9) Cl
N1 0.0431(8) 0.0474(7) 0.0456(6) -0.0054(5) 0.0058(5) -0.0103(5) N
N2 0.0401(6) 0.0431(6) 0.052(1) 0.0032(5) 0.0106(5) -0.0026(6) N
C1 0.047(1) 0.0589(9) 0.0399(7) -0.0078(8) 0.0007(6) -0.0068(5) C
C2 0.0391(8) 0.0498(7) 0.0424(6) -0.0037(5) 0.0030(5) -0.0067(5) C
C3 0.0353(8) 0.0478(6) 0.0477(8) 0.0009(5) 0.0062(5) -0.0030(5) C
C4 0.0362(8) 0.0510(7) 0.058(2) 0.0039(6) 0.0080(6) 0.0027(7) C
C5 0.0381(7) 0.0553(8) 0.053(1) 0.0016(6) 0.0031(6) 0.0050(8) C
C6 0.0377(6) 0.0468(6) 0.0441(8) 0.0018(5) 0.0059(4) -0.0017(5) C
C7 0.0393(7) 0.0467(7) 0.0370(8) -0.0002(5) 0.0063(4) -0.0061(5) C
C8 0.047(1) 0.0528(8) 0.0365(8) -0.0046(7) 0.0066(6) -0.0100(6) C
C9 0.045(1) 0.068(1) 0.047(1) -0.0064(9) -0.0036(8) 0.0041(8) C
C10 0.0403(6) 0.0448(7) 0.0492(7) -0.0027(5) 0.0081(4) -0.0068(5) C
C11 0.0462(8) 0.0440(7) 0.060(1) -0.0033(5) 0.0123(7) -0.0059(5) C
C12 0.047(1) 0.0472(8) 0.066(1) -0.0011(7) 0.0143(9) 0.0020(7) C
C13 0.047(1) 0.054(1) 0.058(1) -0.0005(9) 0.014(1) 0.0045(8) C
C14 0.0441(9) 0.0523(9) 0.0511(9) 0.0000(7) 0.0146(8) -0.0005(6) C
C15 0.0383(6) 0.0466(6) 0.0479(7) 0.0001(5) 0.0102(5) -0.0039(5) C
C16 0.0373(8) 0.0470(6) 0.0496(8) 0.0019(5) 0.0113(6) -0.0040(5) C
C17 0.0413(6) 0.0418(6) 0.0499(7) 0.0004(5) 0.0104(4) -0.0062(5) C
C18 0.0508(9) 0.0422(7) 0.063(1) -0.0029(5) 0.0154(8) -0.0101(6) C
C19 0.054(1) 0.0467(8) 0.066(1) -0.0090(7) 0.0129(9) -0.0120(7) C
C20 0.0452(7) 0.0500(8) 0.060(1) -0.0080(7) 0.0079(7) -0.0067(7) C
C21 0.0388(6) 0.0476(6) 0.0520(9) -0.0026(5) 0.0082(6) -0.0043(5) C
C22 0.0379(6) 0.0435(6) 0.0442(6) -0.0001(5) 0.0083(4) -0.0057(5) C
C23 0.0384(6) 0.0447(6) 0.0394(6) 0.0009(5) 0.0089(5) -0.0065(5) C
C24 0.045(2) 0.042(2) 0.051(2) 0.000(1) 0.009(1) -0.001(2) C
C25 0.066(1) 0.051(2) 0.060(2) -0.008(2) 0.007(1) -0.011(1) C
C26 0.110(2) 0.051(2) 0.060(2) 0.000(2) 0.013(2) -0.011(2) C
C27 0.121(3) 0.056(2) 0.056(2) 0.030(2) 0.025(2) 0.004(2) C
C28 0.082(2) 0.087(3) 0.070(2) 0.034(2) 0.026(2) 0.000(2) C
C29 0.049(1) 0.073(2) 0.067(2) 0.012(1) 0.016(1) -0.005(1) C
C30 0.035(2) 0.042(2) 0.054(2) -0.006(1) 0.008(1) -0.009(1) C
C31 0.068(2) 0.057(2) 0.076(2) 0.018(2) 0.000(2) -0.001(2) C
C32 0.077(2) 0.071(2) 0.126(3) 0.031(2) -0.009(2) -0.018(2) C
C33 0.045(2) 0.074(2) 0.152(4) 0.005(2) 0.010(2) -0.052(3) C
C34 0.058(2) 0.080(3) 0.120(3) -0.011(2) 0.043(2) -0.044(2) C
C35 0.056(2) 0.062(2) 0.071(2) -0.008(1) 0.031(1) -0.017(1) C

loop_
_geom_angle_atom_site_label_1
_geom_angle_atom_site_label_2
_geom_angle_atom_site_label_3
_geom_angle
_geom_angle_site_symmetry_1
_geom_angle_site_symmetry_2
_geom_angle_site_symmetry_3
_geom_angle_publ_flag
C2 N1 C10 118.7(4) 1_555 1_555 1_555 no
C6 N2 C17 117.9(4) 1_555 1_555 1_555 no
C2 C1 C8 109.8(3) 1_555 1_555 1_555 no
C2 C1 C9 113.2(4) 1_555 1_555 1_555 no
C8 C1 C9 107.3(4) 1_555 1_555 1_555 no
N1 C2 C1 115.4(4) 1_555 1_555 1_555 no
N1 C2 C3 122.7(4) 1_555 1_555 1_555 no
C1 C2 C3 121.9(4) 1_555 1_555 1_555 no
C2 C3 C4 119.3(4) 1_555 1_555 1_555 no
C2 C3 C16 119.5(4) 1_555 1_555 1_555 no
C4 C3 C16 121.2(4) 1_555 1_555 1_555 no
C3 C4 C5 113.1(4) 1_555 1_555 1_555 no
C4 C5 C6 110.1(4) 1_555 1_555 1_555 no
C4 C5 C9 109.3(4) 1_555 1_555 1_555 no
C6 C5 C9 111.6(4) 1_555 1_555 1_555 no
N2 C6 C5 115.1(4) 1_555 1_555 1_555 no
N2 C6 C7 123.9(4) 1_555 1_555 1_555 no
C5 C6 C7 121.0(4) 1_555 1_555 1_555 no
C6 C7 C8 120.6(4) 1_555 1_555 1_555 no
C6 C7 C23 118.1(4) 1_555 1_555 1_555 no
C8 C7 C23 121.3(4) 1_555 1_555 1_555 no
C1 C8 C7 113.5(4) 1_555 1_555 1_555 no
C1 C9 C5 107.7(3) 1_555 1_555 1_555 no
N1 C10 C11 118.3(4) 1_555 1_555 1_555 no
N1 C10 C15 122.0(4) 1_555 1_555 1_555 no
C11 C10 C15 119.7(4) 1_555 1_555 1_555 no
C10 C11 C12 120.7(4) 1_555 1_555 1_555 no
C11 C12 C13 119.4(4) 1_555 1_555 1_555 no
Cl1 C13 C12 119.2(4) 1_555 1_555 1_555 no
Cl1 C13 C14 118.8(4) 1_555 1_555 1_555 no
C12 C13 C14 122.1(4) 1_555 1_555 1_555 no
C13 C14 C15 119.4(4) 1_555 1_555 1_555 no
C10 C15 C14 118.7(4) 1_555 1_555 1_555 no
C10 C15 C16 118.1(4) 1_555 1_555 1_555 no
C14 C15 C16 123.2(4) 1_555 1_555 1_555 no
C3 C16 C15 118.8(4) 1_555 1_555 1_555 no
C3 C16 C24 121.6(4) 1_555 1_555 1_555 no
C15 C16 C24 119.6(4) 1_555 1_555 1_555 no
N2 C17 C18 117.8(4) 1_555 1_555 1_555 no
N2 C17 C22 123.1(4) 1_555 1_555 1_555 no
C18 C17 C22 119.0(4) 1_555 1_555 1_555 no
C17 C18 C19 120.8(4) 1_555 1_555 1_555 no
C18 C19 C20 118.8(4) 1_555 1_555 1_555 no
Cl2 C20 C19 116.4(4) 1_555 1_555 1_555 no
Cl2 C20 C21 120.6(4) 1_555 1_555 1_555 no
C19 C20 C21 123.0(4) 1_555 1_555 1_555 no
C20 C21 C22 119.0(4) 1_555 1_555 1_555 no
C17 C22 C21 119.3(4) 1_555 1_555 1_555 no
C17 C22 C23 117.9(4) 1_555 1_555 1_555 no
C21 C22 C23 122.8(4) 1_555 1_555 1_555 no
C7 C23 C22 118.9(4) 1_555 1_555 1_555 no
C7 C23 C30 121.0(4) 1_555 1_555 1_555 no
C22 C23 C30 120.1(3) 1_555 1_555 1_555 no
C16 C24 C25 120.2(3) 1_555 1_555 1_555 no
C16 C24 C29 120.8(3) 1_555 1_555 1_555 no
C25 C24 C29 119.0(3) 1_555 1_555 1_555 no
C24 C25 C26 120.6(3) 1_555 1_555 1_555 no
C25 C26 C27 119.9(3) 1_555 1_555 1_555 no
C26 C27 C28 120.0(4) 1_555 1_555 1_555 no
C27 C28 C29 119.9(3) 1_555 1_555 1_555 no
C24 C29 C28 120.6(3) 1_555 1_555 1_555 no
C23 C30 C31 120.6(3) 1_555 1_555 1_555 no
C23 C30 C35 120.3(3) 1_555 1_555 1_555 no
C31 C30 C35 119.0(3) 1_555 1_555 1_555 no
C30 C31 C32 120.6(3) 1_555 1_555 1_555 no
C31 C32 C33 119.9(3) 1_555 1_555 1_555 no
C32 C33 C34 120.0(4) 1_555 1_555 1_555 no
C33 C34 C35 119.9(3) 1_555 1_555 1_555 no
C30 C35 C34 120.6(3) 1_555 1_555 1_555 no

loop_
_geom_bond_atom_site_label_1
_geom_bond_atom_site_label_2
_geom_bond_distance
_geom_bond_site_symmetry_1
_geom_bond_site_symmetry_2
_geom_bond_publ_flag
Cl1 C13 1.739(5) 1_555 1_555 no
Cl2 C20 1.747(4) 1_555 1_555 no
N1 C2 1.330(6) 1_555 1_555 no
N1 C10 1.364(5) 1_555 1_555 no
N2 C6 1.319(5) 1_555 1_555 no
N2 C17 1.362(5) 1_555 1_555 no
C1 C2 1.501(6) 1_555 1_555 no
C1 C8 1.546(6) 1_555 1_555 no
C1 C9 1.526(7) 1_555 1_555 no
C2 C3 1.423(6) 1_555 1_555 no
C3 C4 1.508(6) 1_555 1_555 no
C3 C16 1.371(6) 1_555 1_555 no
C4 C5 1.531(6) 1_555 1_555 no
C5 C6 1.524(6) 1_555 1_555 no
C5 C9 1.513(7) 1_555 1_555 no
C6 C7 1.425(6) 1_555 1_555 no
C7 C8 1.497(6) 1_555 1_555 no
C7 C23 1.385(5) 1_555 1_555 no
C10 C11 1.407(6) 1_555 1_555 no
C10 C15 1.424(6) 1_555 1_555 no
C11 C12 1.365(6) 1_555 1_555 no
C12 C13 1.405(6) 1_555 1_555 no
C13 C14 1.368(7) 1_555 1_555 no
C14 C15 1.419(6) 1_555 1_555 no
C15 C16 1.419(6) 1_555 1_555 no
C16 C24 1.500(5) 1_555 1_555 no
C17 C18 1.414(6) 1_555 1_555 no
C17 C22 1.403(6) 1_555 1_555 no
C18 C19 1.367(6) 1_555 1_555 no
C19 C20 1.394(6) 1_555 1_555 no
C20 C21 1.345(6) 1_555 1_555 no
C21 C22 1.424(6) 1_555 1_555 no
C22 C23 1.425(6) 1_555 1_555 no
C23 C30 1.490(5) 1_555 1_555 no
C24 C25 1.383(3) 1_555 1_555 no
C24 C29 1.383(3) 1_555 1_555 no
C25 C26 1.382(4) 1_555 1_555 no
C26 C27 1.378(3) 1_555 1_555 no
C27 C28 1.378(3) 1_555 1_555 no
C28 C29 1.382(4) 1_555 1_555 no
C30 C31 1.383(3) 1_555 1_555 no
C30 C35 1.383(3) 1_555 1_555 no
C31 C32 1.382(4) 1_555 1_555 no
C32 C33 1.378(3) 1_555 1_555 no
C33 C34 1.378(3) 1_555 1_555 no
C34 C35 1.382(4) 1_555 1_555 no
